data_1546698
loop_
_publ_author_name
'Nath, Paras'
'Bharty, Manoj K.'
'Butcher, Ray J.'
'Jasinski, Jerry P.'

_publ_section_title
;
 <i>N</i>'-[Bis(methylsulfanyl)methylidene]-2-methoxybenzohydrazide
;
_journal_coeditor_code FF4015
_journal_issue 4
_journal_name_full IUCrData
_journal_page_first x170489
_journal_paper_doi 10.1107/S2414314617004898
_journal_volume 2
_journal_year 2017
_chemical_formula_iupac 'C11 H14 N2 O2 S2'
_chemical_formula_moiety 'C11 H14 N2 O2 S2'
_chemical_formula_sum 'C11 H14 N2 O2 S2'
_chemical_formula_weight 270.36
_chemical_name_systematic
;
<i>N</i>'-[Bis(methylsulfanyl)methylidene]-2-methoxybenzohydrazide
;
_space_group_crystal_system monoclinic
_space_group_IT_number 14
_space_group_name_Hall '-P 2yn'
_space_group_name_H-M_alt 'P 1 21/n 1'
_symmetry_space_group_name_Hall '-P 2yn'
_symmetry_space_group_name_H-M 'P 1 21/n 1'
_atom_sites_solution_hydrogens mixed
_audit_creation_method SHELXL-2014/7
_cell_angle_alpha 90
_cell_angle_beta 94.399(3)
_cell_angle_gamma 90
_cell_formula_units_Z 4
_cell_length_a 7.7829(3)
_cell_length_b 7.4284(3)
_cell_length_c 21.9087(7)
_cell_measurement_reflns_used 2383
_cell_measurement_temperature 173(2)
_cell_measurement_theta_max 71.2940
_cell_measurement_theta_min 6.7340
_cell_volume 1262.91(8)
_computing_cell_refinement
;
CrysAlisPro  (Rigaku OD, 2015)
;
_computing_data_collection
;
CrysAlisPro  (Rigaku OD, 2015)
;
_computing_data_reduction
;
CrysAlisPro  (Rigaku OD, 2015)
;
_computing_molecular_graphics
;
SHELXTL (Sheldrick, 2008)
;
_computing_publication_material
;
<i>SHELXL2014/7</i> (Sheldrick, 20015b)
;
_computing_structure_refinement
;
<i>SHELXL2014/7</i> (Sheldrick, 2015b)
;
_computing_structure_solution
;
SHELXT (Sheldrick, 2015a)
;
_diffrn_ambient_temperature 173(2)
_diffrn_detector_area_resol_mean 16.0416
_diffrn_measured_fraction_theta_full 0.993
_diffrn_measured_fraction_theta_max 0.963
_diffrn_measurement_device_type 'Agilent Xcalibur, Eos, Gemini'
_diffrn_measurement_method '\w scans'
_diffrn_radiation_type CuK\a
_diffrn_radiation_wavelength 1.54178
_diffrn_reflns_av_R_equivalents 0.0394
_diffrn_reflns_limit_h_max 7
_diffrn_reflns_limit_h_min -9
_diffrn_reflns_limit_k_max 8
_diffrn_reflns_limit_k_min -8
_diffrn_reflns_limit_l_max 26
_diffrn_reflns_limit_l_min -26
_diffrn_reflns_number 4470
_diffrn_reflns_theta_full 67.500
_diffrn_reflns_theta_max 71.355
_diffrn_reflns_theta_min 4.047
_exptl_absorpt_coefficient_mu 3.767
_exptl_absorpt_correction_T_max 1.00000
_exptl_absorpt_correction_T_min 0.29037
_exptl_absorpt_correction_type multi-scan
_exptl_absorpt_process_details
;
(SCALE3 ABSPACK in CrysAlisPro; Rigaku OD, 2015)
;
_exptl_crystal_colour colorless
_exptl_crystal_density_diffrn 1.422
_exptl_crystal_description 'thick plate'
_exptl_crystal_F_000 568
_exptl_crystal_size_max 0.50
_exptl_crystal_size_mid 0.47
_exptl_crystal_size_min 0.15
_refine_diff_density_max 0.373
_refine_diff_density_min -0.330
_refine_ls_extinction_coef 0.0078(13)
_refine_ls_extinction_expression Fc^*^=kFc[1+0.001xFc^2^\l^3^/sin(2\q)]^-1/4^
_refine_ls_extinction_method
;
<i>SHELXL2014/7</i> (Sheldrick 2015b)
;
_refine_ls_goodness_of_fit_ref 1.075
_refine_ls_hydrogen_treatment mixed
_refine_ls_matrix_type full
_refine_ls_number_parameters 162
_refine_ls_number_reflns 2367
_refine_ls_number_restraints 0
_refine_ls_restrained_S_all 1.075
_refine_ls_R_factor_all 0.0486
_refine_ls_R_factor_gt 0.0460
_refine_ls_shift/su_max 0.000
_refine_ls_shift/su_mean 0.000
_refine_ls_structure_factor_coef Fsqd
_refine_ls_weighting_details 'w=1/[\s^2^(Fo^2^)+(0.0789P)^2^+0.3498P] where P=(Fo^2^+2Fc^2^)/3'
_refine_ls_weighting_scheme calc
_refine_ls_wR_factor_gt 0.1217
_refine_ls_wR_factor_ref 0.1247
_reflns_number_gt 2189
_reflns_number_total 2367
_reflns_threshold_expression 'I > 2\s(I)'
_cod_data_source_file ff4015sup1.cif
_cod_data_source_block I
_cod_database_code 1546698
_shelx_space_group_comment
;
The symmetry employed for this shelxl refinement is uniquely defined
by the following loop, which should always be used as a source of
symmetry information in preference to the above space-group names.
They are only intended as comments.
;

loop_
_space_group_symop_operation_xyz
'x, y, z'
'-x+1/2, y+1/2, -z+1/2'
'-x, -y, -z'
'x-1/2, -y-1/2, z-1/2'

loop_
_atom_site_type_symbol
_atom_site_label
_atom_site_fract_x
_atom_site_fract_y
_atom_site_fract_z
_atom_site_U_iso_or_equiv
_atom_site_adp_type
_atom_site_calc_flag
_atom_site_occupancy
S S1 0.56603(7) 0.46135(8) 0.25046(2) 0.0268(2) Uani d 1
S S2 0.78152(6) 0.59368(8) 0.36113(2) 0.0251(2) Uani d 1
O O1 0.63724(17) 0.6970(2) 0.51244(6) 0.0216(3) Uani d 1
O O2 0.17729(18) 0.7559(2) 0.40453(6) 0.0264(4) Uani d 1
N N1 0.4544(2) 0.6643(2) 0.40715(7) 0.0154(4) Uani d 1
H H1N 0.539(3) 0.652(3) 0.4280(12) 0.023(6) Uiso d 1
N N2 0.4351(2) 0.5994(2) 0.34749(7) 0.0176(4) Uani d 1
C C1 0.4993(2) 0.7762(3) 0.53693(8) 0.0147(4) Uani d 1
C C2 0.5060(3) 0.8398(3) 0.59679(8) 0.0223(5) Uani d 1
H H2A 0.6093 0.8281 0.6225 0.027 Uiso calc 1
C C3 0.3628(3) 0.9202(3) 0.61912(9) 0.0266(5) Uani d 1
H H3A 0.3692 0.9649 0.6599 0.032 Uiso calc 1
C C4 0.2108(3) 0.9360(3) 0.58261(10) 0.0250(5) Uani d 1
H H4A 0.1123 0.9903 0.5979 0.030 Uiso calc 1
C C5 0.2049(3) 0.8710(3) 0.52332(9) 0.0177(4) Uani d 1
H H5A 0.1000 0.8809 0.4983 0.021 Uiso calc 1
C C6 0.3460(2) 0.7921(2) 0.49882(8) 0.0127(4) Uani d 1
C C7 0.7980(3) 0.6926(3) 0.54850(11) 0.0292(5) Uani d 1
H H7A 0.8859 0.6375 0.5247 0.044 Uiso calc 1
H H7B 0.7856 0.6216 0.5856 0.044 Uiso calc 1
H H7C 0.8329 0.8156 0.5599 0.044 Uiso calc 1
C C8 0.3180(2) 0.7356(3) 0.43279(8) 0.0139(4) Uani d 1
C C9 0.5758(3) 0.5576(3) 0.32388(8) 0.0170(4) Uani d 1
C C10 0.3382(3) 0.4499(4) 0.23262(11) 0.0396(6) Uani d 1
H H10A 0.3141 0.3849 0.1940 0.059 Uiso calc 1
H H10B 0.2911 0.5721 0.2286 0.059 Uiso calc 1
H H10C 0.2846 0.3865 0.2655 0.059 Uiso calc 1
C C11 0.9276(3) 0.4888(3) 0.31271(10) 0.0295(5) Uani d 1
H H11A 1.0464 0.5108 0.3291 0.044 Uiso calc 1
H H11B 0.9104 0.5393 0.2714 0.044 Uiso calc 1
H H11C 0.9057 0.3588 0.3111 0.044 Uiso calc 1

loop_
_atom_site_aniso_label
_atom_site_aniso_U_11
_atom_site_aniso_U_22
_atom_site_aniso_U_33
_atom_site_aniso_U_12
_atom_site_aniso_U_13
_atom_site_aniso_U_23
S1 0.0328(3) 0.0384(4) 0.0097(3) -0.0020(2) 0.0038(2) -0.01010(19)
S2 0.0212(3) 0.0391(4) 0.0151(3) -0.0011(2) 0.0019(2) -0.0105(2)
O1 0.0139(7) 0.0363(8) 0.0139(7) 0.0024(6) -0.0031(5) 0.0007(6)
O2 0.0198(7) 0.0460(10) 0.0123(7) 0.0050(7) -0.0051(5) -0.0039(6)
N1 0.0165(8) 0.0251(9) 0.0042(7) 0.0005(7) -0.0025(6) -0.0027(6)
N2 0.0224(8) 0.0240(9) 0.0061(7) -0.0018(7) -0.0007(6) -0.0024(6)
C1 0.0175(9) 0.0174(9) 0.0093(8) -0.0038(7) 0.0008(7) 0.0041(7)
C2 0.0279(11) 0.0293(11) 0.0087(9) -0.0072(9) -0.0056(7) 0.0024(8)
C3 0.0404(13) 0.0306(11) 0.0090(9) -0.0068(9) 0.0024(8) -0.0052(8)
C4 0.0316(12) 0.0270(11) 0.0174(10) 0.0010(9) 0.0096(9) -0.0043(8)
C5 0.0191(9) 0.0203(9) 0.0138(9) -0.0011(7) 0.0013(7) 0.0004(7)
C6 0.0177(9) 0.0139(8) 0.0064(8) -0.0024(7) 0.0006(6) 0.0030(6)
C7 0.0166(10) 0.0377(13) 0.0317(12) -0.0021(9) -0.0093(8) 0.0064(10)
C8 0.0157(9) 0.0190(9) 0.0068(8) -0.0019(7) -0.0013(6) 0.0027(7)
C9 0.0234(10) 0.0193(9) 0.0084(8) -0.0014(7) 0.0013(7) -0.0004(7)
C10 0.0357(14) 0.0588(17) 0.0227(11) 0.0033(12) -0.0086(10) -0.0190(11)
C11 0.0262(11) 0.0416(13) 0.0210(11) 0.0064(10) 0.0047(9) -0.0059(10)

loop_
_atom_type_symbol
_atom_type_description
_atom_type_scat_dispersion_real
_atom_type_scat_dispersion_imag
_atom_type_scat_source
C C 0.0181 0.0091 'International Tables Vol C Tables 4.2.6.8 and 6.1.1.4'
H H 0.0000 0.0000 'International Tables Vol C Tables 4.2.6.8 and 6.1.1.4'
N N 0.0311 0.0180 'International Tables Vol C Tables 4.2.6.8 and 6.1.1.4'
O O 0.0492 0.0322 'International Tables Vol C Tables 4.2.6.8 and 6.1.1.4'
S S 0.3331 0.5567 'International Tables Vol C Tables 4.2.6.8 and 6.1.1.4'

loop_
_geom_angle_atom_site_label_1
_geom_angle_atom_site_label_2
_geom_angle_atom_site_label_3
_geom_angle
C9 S1 C10 101.07(10)
C9 S2 C11 104.77(10)
C1 O1 C7 118.23(16)
C8 N1 N2 119.76(16)
C8 N1 H1N 117.2(19)
N2 N1 H1N 122.7(19)
C9 N2 N1 115.35(16)
O1 C1 C2 122.80(17)
O1 C1 C6 117.25(16)
C2 C1 C6 119.95(18)
C3 C2 C1 120.40(18)
C3 C2 H2A 119.8
C1 C2 H2A 119.8
C4 C3 C2 120.53(18)
C4 C3 H3A 119.7
C2 C3 H3A 119.7
C3 C4 C5 118.7(2)
C3 C4 H4A 120.7
C5 C4 H4A 120.7
C4 C5 C6 122.66(19)
C4 C5 H5A 118.7
C6 C5 H5A 118.7
C5 C6 C1 117.76(16)
C5 C6 C8 115.35(16)
C1 C6 C8 126.88(16)
O1 C7 H7A 109.5
O1 C7 H7B 109.5
H7A C7 H7B 109.5
O1 C7 H7C 109.5
H7A C7 H7C 109.5
H7B C7 H7C 109.5
O2 C8 N1 122.69(16)
O2 C8 C6 120.62(16)
N1 C8 C6 116.69(15)
N2 C9 S1 119.27(15)
N2 C9 S2 123.33(14)
S1 C9 S2 117.39(11)
S1 C10 H10A 109.5
S1 C10 H10B 109.5
H10A C10 H10B 109.5
S1 C10 H10C 109.5
H10A C10 H10C 109.5
H10B C10 H10C 109.5
S2 C11 H11A 109.5
S2 C11 H11B 109.5
H11A C11 H11B 109.5
S2 C11 H11C 109.5
H11A C11 H11C 109.5
H11B C11 H11C 109.5

loop_
_geom_bond_atom_site_label_1
_geom_bond_atom_site_label_2
_geom_bond_distance
S1 C9 1.7564(19)
S1 C10 1.788(3)
S2 C9 1.761(2)
S2 C11 1.792(2)
O1 C1 1.369(2)
O1 C7 1.428(2)
O2 C8 1.225(2)
N1 C8 1.347(2)
N1 N2 1.391(2)
N1 H1N 0.78(3)
N2 C9 1.285(3)
C1 C2 1.391(3)
C1 C6 1.408(2)
C2 C3 1.386(3)
C2 H2A 0.9500
C3 C4 1.381(3)
C3 H3A 0.9500
C4 C5 1.383(3)
C4 H4A 0.9500
C5 C6 1.389(3)
C5 H5A 0.9500
C6 C8 1.506(2)
C7 H7A 0.9800
C7 H7B 0.9800
C7 H7C 0.9800
C10 H10A 0.9800
C10 H10B 0.9800
C10 H10C 0.9800
C11 H11A 0.9800
C11 H11B 0.9800
C11 H11C 0.9800

loop_
_geom_hbond_atom_site_label_D
_geom_hbond_atom_site_label_H
_geom_hbond_atom_site_label_A
_geom_hbond_site_symmetry_A
_geom_hbond_distance_DH
_geom_hbond_distance_HA
_geom_hbond_distance_DA
_geom_hbond_angle_DHA
N1 H1N O1 . 0.78(3) 1.97(3) 2.627(2) 141(2)
C10 H10A O2 2_545 0.98 2.37 3.326(3) 165.9
C11 H11A O2 1_655 0.98 2.61 3.341(3) 131.3

loop_
_geom_torsion_atom_site_label_1
_geom_torsion_atom_site_label_2
_geom_torsion_atom_site_label_3
_geom_torsion_atom_site_label_4
_geom_torsion
C8 N1 N2 C9 170.57(17)
C7 O1 C1 C2 -5.0(3)
C7 O1 C1 C6 174.99(17)
O1 C1 C2 C3 179.51(18)
C6 C1 C2 C3 -0.5(3)
C1 C2 C3 C4 1.0(3)
C2 C3 C4 C5 -0.4(3)
C3 C4 C5 C6 -0.6(3)
C4 C5 C6 C1 1.0(3)
C4 C5 C6 C8 -177.78(18)
O1 C1 C6 C5 179.54(16)
C2 C1 C6 C5 -0.5(3)
O1 C1 C6 C8 -1.8(3)
C2 C1 C6 C8 178.17(18)
N2 N1 C8 O2 -4.3(3)
N2 N1 C8 C6 176.21(15)
C5 C6 C8 O2 -1.7(3)
C1 C6 C8 O2 179.63(19)
C5 C6 C8 N1 177.76(17)
C1 C6 C8 N1 -0.9(3)
N1 N2 C9 S1 176.15(13)
N1 N2 C9 S2 -4.5(3)
C10 S1 C9 N2 -1.1(2)
C10 S1 C9 S2 179.49(14)
C11 S2 C9 N2 173.48(18)
C11 S2 C9 S1 -7.15(15)

_cod_database_fobs_code 1546698
